data_1570134
loop_
_publ_author_name
'Song, Xiu-Fang'
'Jiang, Chenglin'
'Li, Nengquan'
'Miao, Jingsheng'
'Li, Kai'
'Yang, Chuluo'

_publ_section_title
;
 Simultaneously enhancing the planarity and electron-donating capability
 of donors for through-space charge transfer TADF towards deep-red
 emission.
;
_journal_issue 43
_journal_name_full 'Chemical science'
_journal_page_first 12246
_journal_page_last 12254
_journal_paper_doi 10.1039/d3sc04264b
_journal_volume 14
_journal_year 2023
_chemical_formula_moiety 'C H2 Cl2, C58 H42 N4 O3'
_chemical_formula_sum 'C59 H44 Cl2 N4 O3'
_chemical_formula_weight 927.88
_space_group_crystal_system triclinic
_space_group_IT_number 2
_space_group_name_Hall '-P 1'
_space_group_name_H-M_alt 'P -1'
_atom_sites_solution_hydrogens geom
_atom_sites_solution_primary dual
_audit_creation_date 2022-05-30
_audit_creation_method
;
Olex2 1.2
(compiled 2018.05.29 svn.r3508 for OlexSys, GUI svn.r5506)
;
_audit_update_record
;
2022-11-30 deposited with the CCDC.	2023-10-16 downloaded from the CCDC.
;
_cell_angle_alpha 103.388(8)
_cell_angle_beta 108.096(9)
_cell_angle_gamma 95.332(8)
_cell_formula_units_Z 2
_cell_length_a 11.9390(13)
_cell_length_b 12.0965(11)
_cell_length_c 17.2673(16)
_cell_measurement_reflns_used 4077
_cell_measurement_temperature 296(2)
_cell_measurement_theta_max 29.3563
_cell_measurement_theta_min 1.8340
_cell_volume 2269.0(4)
_computing_cell_refinement
;
CrysAlisPro, Agilent Technologies,
Version 1.171.35.11 (release 16-05-2011 CrysAlis171 .NET)
(compiled May 16 2011,17:55:39)
;
_computing_data_collection
;
CrysAlisPro, Agilent Technologies,
Version 1.171.35.11 (release 16-05-2011 CrysAlis171 .NET)
(compiled May 16 2011,17:55:39)
;
_computing_data_reduction
;
CrysAlisPro, Agilent Technologies,
Version 1.171.35.11 (release 16-05-2011 CrysAlis171 .NET)
(compiled May 16 2011,17:55:39)
;
_computing_molecular_graphics 'Olex2 (Dolomanov et al., 2009)'
_computing_publication_material 'Olex2 (Dolomanov et al., 2009)'
_computing_structure_refinement 'ShelXL (Sheldrick, 2015)'
_computing_structure_solution 'ShelXT (Sheldrick, 2015)'
_diffrn_ambient_temperature 296.15
_diffrn_detector_area_resol_mean 10.3592
_diffrn_measured_fraction_theta_full 0.997
_diffrn_measured_fraction_theta_max 0.832
_diffrn_measurement_details
;
#__ type_ start__ end____ width___ exp.time_
  1 omega  -73.00   12.00   1.0000    8.0000
omega____ theta____ kappa____ phi______ frames
    -      -11.4683  -38.0000   90.0000 85

#__ type_ start__ end____ width___ exp.time_
  2 omega  -36.00   63.00   1.0000    8.0000
omega____ theta____ kappa____ phi______ frames
    -      -11.4683   38.0000  -90.0000 99

#__ type_ start__ end____ width___ exp.time_
  3 omega  -21.00   69.00   1.0000    8.0000
omega____ theta____ kappa____ phi______ frames
    -       11.7808   77.0000   30.0000 90
;
_diffrn_measurement_device_type 'Xcalibur, Atlas, Gemini ultra'
_diffrn_measurement_method '\w scans'
_diffrn_orient_matrix_UB_11 0.0049442000
_diffrn_orient_matrix_UB_12 0.0398053000
_diffrn_orient_matrix_UB_13 0.0387009000
_diffrn_orient_matrix_UB_21 -0.0518454000
_diffrn_orient_matrix_UB_22 -0.0327762000
_diffrn_orient_matrix_UB_23 0.0008332000
_diffrn_orient_matrix_UB_31 0.0363631000
_diffrn_orient_matrix_UB_32 -0.0330685000
_diffrn_orient_matrix_UB_33 0.0228489000
_diffrn_radiation_monochromator graphite
_diffrn_radiation_type MoK\a
_diffrn_radiation_wavelength 0.71073
_diffrn_reflns_av_R_equivalents 0.0424
_diffrn_reflns_av_unetI/netI 0.0797
_diffrn_reflns_Laue_measured_fraction_full 0.997
_diffrn_reflns_Laue_measured_fraction_max 0.832
_diffrn_reflns_limit_h_max 15
_diffrn_reflns_limit_h_min -13
_diffrn_reflns_limit_k_max 16
_diffrn_reflns_limit_k_min -11
_diffrn_reflns_limit_l_max 21
_diffrn_reflns_limit_l_min -22
_diffrn_reflns_number 17071
_diffrn_reflns_point_group_measured_fraction_full 0.997
_diffrn_reflns_point_group_measured_fraction_max 0.832
_diffrn_reflns_theta_full 25.242
_diffrn_reflns_theta_max 29.421
_diffrn_reflns_theta_min 1.838
_diffrn_source 'Enhance (Mo) X-ray Source'
_exptl_absorpt_coefficient_mu 0.197
_exptl_absorpt_correction_T_max 1.00000
_exptl_absorpt_correction_T_min 0.88682
_exptl_absorpt_correction_type multi-scan
_exptl_absorpt_process_details
;
CrysAlisPro, Agilent Technologies,
Version 1.171.35.11 (release 16-05-2011 CrysAlis171 .NET)
(compiled May 16 2011,17:55:39)
Empirical absorption correction using spherical harmonics,
 implemented in SCALE3 ABSPACK scaling algorithm.
;
_exptl_crystal_colour colourless
_exptl_crystal_colour_primary colourless
_exptl_crystal_density_diffrn 1.358
_exptl_crystal_description block
_exptl_crystal_F_000 968
_exptl_crystal_size_max 0.35
_exptl_crystal_size_mid 0.26
_exptl_crystal_size_min 0.18
_refine_diff_density_max 0.306
_refine_diff_density_min -0.582
_refine_diff_density_rms 0.061
_refine_ls_extinction_method none
_refine_ls_goodness_of_fit_ref 1.032
_refine_ls_hydrogen_treatment constr
_refine_ls_matrix_type full
_refine_ls_number_parameters 650
_refine_ls_number_reflns 10455
_refine_ls_number_restraints 75
_refine_ls_restrained_S_all 1.032
_refine_ls_R_factor_all 0.1270
_refine_ls_R_factor_gt 0.0727
_refine_ls_shift/su_max 0.002
_refine_ls_shift/su_mean 0.000
_refine_ls_structure_factor_coef Fsqd
_refine_ls_weighting_details 'w=1/[\s^2^(Fo^2^)+(0.1110P)^2^+0.3843P] where P=(Fo^2^+2Fc^2^)/3'
_refine_ls_weighting_scheme calc
_refine_ls_wR_factor_gt 0.1914
_refine_ls_wR_factor_ref 0.2504
_reflns_Friedel_coverage 0.000
_reflns_number_gt 5570
_reflns_number_total 10455
_reflns_threshold_expression 'I > 2\s(I)'
_cod_data_source_file d3sc04264b2.cif
_cod_data_source_block 220527_d3
_cod_depositor_comments 'Adding full bibliography for 1570134--1570135.cif.'
_cod_database_code 1570134
_shelx_shelxl_version_number 2018/3
_chemical_oxdiff_formula 'C H N O Cl'
_shelx_space_group_comment
;
The symmetry employed for this shelxl refinement is uniquely defined
by the following loop, which should always be used as a source of
symmetry information in preference to the above space-group names.
They are only intended as comments.
;
_shelx_estimated_absorpt_t_max 0.965
_shelx_estimated_absorpt_t_min 0.934
_reflns_odcompleteness_completeness 99.58
_reflns_odcompleteness_iscentric 1
_reflns_odcompleteness_theta 26.32
_olex2_refinement_description
;
1. Fixed Uiso
 At 1.2 times of:
  All C(H) groups, All C(H,H) groups
 At 1.5 times of:
  All C(H,H,H) groups
2. Restrained distances
 C35-C38 \\sim C35-C38A
 with sigma of 0.02
 C35-C36 \\sim C35-C36A
 with sigma of 0.02
 C35-C37 \\sim C35-C37A
 with sigma of 0.02
3. Uiso/Uaniso restraints and constraints
C35 \\sim C36 \\sim C37 \\sim C38 \\sim C36A \\sim C37A \\sim C38A: within 2A
with sigma of 0.02 and sigma for terminal atoms of 0.04
4. Others
 Sof(C36A)=Sof(H36D)=Sof(H36E)=Sof(H36F)=Sof(C37A)=Sof(H37D)=Sof(H37E)=
 Sof(H37F)=Sof(C38A)=Sof(H38D)=Sof(H38E)=Sof(H38F)=1-FVAR(1)
 Sof(C36)=Sof(H36A)=Sof(H36B)=Sof(H36C)=Sof(C37)=Sof(H37A)=Sof(H37B)=Sof(H37C)=
 Sof(C38)=Sof(H38A)=Sof(H38B)=Sof(H38C)=FVAR(1)
5.a Secondary CH2 refined with riding coordinates:
 C59(H59A,H59B)
5.b Aromatic/amide H refined with riding coordinates:
 C1(H1), C2(H2), C3(H3), C8(H8), C9(H9), C10(H10), C16(H16), C18(H18),
 C20(H20), C21(H21), C23(H23), C28(H28), C30(H30), C40(H40), C41(H41), C44(H44),
  C46(H46), C47(H47), C48(H48), C49(H49), C55(H55), C56(H56), C57(H57), C58(H58)
5.c Idealised Me refined as rotating group:
 C32(H32A,H32B,H32C), C33(H33A,H33B,H33C), C34(H34A,H34B,H34C), C36(H36A,H36B,
 H36C), C37(H37A,H37B,H37C), C38(H38A,H38B,H38C), C36A(H36D,H36E,H36F),
 C37A(H37D,H37E,H37F), C38A(H38D,H38E,H38F)
;
_olex2_date_sample_data_collection 2022-05-27
_olex2_submission_special_instructions 'No special instructions were received'

loop_
_space_group_symop_operation_xyz
'x, y, z'
'-x, -y, -z'

loop_
_atom_site_label
_atom_site_type_symbol
_atom_site_fract_x
_atom_site_fract_y
_atom_site_fract_z
_atom_site_U_iso_or_equiv
_atom_site_adp_type
_atom_site_occupancy
_atom_site_site_symmetry_order
_atom_site_calc_flag
_atom_site_refinement_flags_posn
_atom_site_refinement_flags_adp
_atom_site_refinement_flags_occupancy
_atom_site_disorder_assembly
_atom_site_disorder_group
Cl1 Cl 0.45194(12) 0.27163(11) 0.15336(7) 0.0922(4) Uani 1 1 d . . . . .
Cl2 Cl 0.22180(12) 0.20212(14) 0.16779(8) 0.1100(5) Uani 1 1 d . . . . .
C59 C 0.3730(4) 0.1947(4) 0.1992(2) 0.0820(12) Uani 1 1 d . . . . .
H59A H 0.381795 0.114359 0.184312 0.098 Uiso 1 1 calc R . . . .
H59B H 0.407624 0.224446 0.260363 0.098 Uiso 1 1 calc R . . . .
O1 O 0.5198(2) 0.17200(16) 0.49927(12) 0.0477(5) Uani 1 1 d . . . . .
O2 O 0.6958(2) 0.44146(19) 0.38510(12) 0.0518(6) Uani 1 1 d . . . . .
O3 O 0.62792(19) 0.57712(16) 0.64970(11) 0.0447(5) Uani 1 1 d . . . . .
N1 N 0.5957(2) 0.39988(19) 0.50449(13) 0.0396(6) Uani 1 1 d . . . . .
N2 N 0.5173(2) 0.3006(2) 0.78475(14) 0.0434(6) Uani 1 1 d . . . . .
N3 N 0.8262(2) 0.0202(2) 0.50037(15) 0.0442(6) Uani 1 1 d . . . . .
N4 N 0.9406(2) 0.2108(2) 0.46920(14) 0.0419(6) Uani 1 1 d . . . . .
C1 C 0.6731(3) 0.2393(3) 0.32529(19) 0.0550(8) Uani 1 1 d . . . . .
H1 H 0.707448 0.254174 0.286390 0.066 Uiso 1 1 calc R . . . .
C2 C 0.6353(3) 0.1272(3) 0.3235(2) 0.0615(9) Uani 1 1 d . . . . .
H2 H 0.644160 0.066382 0.282975 0.074 Uiso 1 1 calc R . . . .
C3 C 0.5841(3) 0.1041(3) 0.38124(19) 0.0532(8) Uani 1 1 d . . . . .
H3 H 0.558458 0.028306 0.379624 0.064 Uiso 1 1 calc R . . . .
C4 C 0.5718(3) 0.1959(3) 0.44159(17) 0.0433(7) Uani 1 1 d . . . . .
C5 C 0.6087(2) 0.3070(2) 0.44360(16) 0.0375(6) Uani 1 1 d . . . . .
C6 C 0.6595(3) 0.3290(3) 0.38528(17) 0.0444(7) Uani 1 1 d . . . . .
C7 C 0.7063(3) 0.5291(3) 0.45607(17) 0.0405(7) Uani 1 1 d . . . . .
C8 C 0.7595(3) 0.6386(3) 0.46405(19) 0.0472(7) Uani 1 1 d . . . . .
H8 H 0.789621 0.652952 0.423040 0.057 Uiso 1 1 calc R . . . .
C9 C 0.7680(3) 0.7274(3) 0.5336(2) 0.0495(8) Uani 1 1 d . . . . .
H9 H 0.802458 0.801999 0.538403 0.059 Uiso 1 1 calc R . . . .
C10 C 0.7256(3) 0.7070(3) 0.59652(19) 0.0459(7) Uani 1 1 d . . . . .
H10 H 0.733162 0.766816 0.643703 0.055 Uiso 1 1 calc R . . . .
C11 C 0.6727(3) 0.5977(2) 0.58780(16) 0.0373(6) Uani 1 1 d . . . . .
C12 C 0.6597(2) 0.5081(2) 0.51653(16) 0.0362(6) Uani 1 1 d . . . . .
C13 C 0.5366(2) 0.2626(2) 0.57115(16) 0.0377(6) Uani 1 1 d . . . . .
C14 C 0.5747(2) 0.3742(2) 0.57378(15) 0.0339(6) Uani 1 1 d . . . . .
C15 C 0.5925(2) 0.4634(2) 0.64650(16) 0.0366(6) Uani 1 1 d . . . . .
C16 C 0.5730(3) 0.4386(2) 0.71601(16) 0.0395(6) Uani 1 1 d . . . . .
H16 H 0.585839 0.497444 0.764949 0.047 Uiso 1 1 calc R . . . .
C17 C 0.5342(3) 0.3254(3) 0.71196(16) 0.0397(6) Uani 1 1 d . . . . .
C18 C 0.5127(3) 0.2375(2) 0.63922(17) 0.0430(7) Uani 1 1 d . . . . .
H18 H 0.482438 0.162246 0.636009 0.052 Uiso 1 1 calc R . . . .
C19 C 0.4319(3) 0.3420(2) 0.81831(17) 0.0417(7) Uani 1 1 d . . . . .
C20 C 0.3450(3) 0.4053(3) 0.78808(18) 0.0492(8) Uani 1 1 d . . . . .
H20 H 0.338580 0.428722 0.739469 0.059 Uiso 1 1 calc R . . . .
C21 C 0.2689(3) 0.4321(3) 0.83242(19) 0.0496(8) Uani 1 1 d . . . . .
H21 H 0.210677 0.474638 0.812762 0.060 Uiso 1 1 calc R . . . .
C22 C 0.2746(3) 0.3984(3) 0.90580(17) 0.0441(7) Uani 1 1 d . . . . .
C23 C 0.3633(3) 0.3357(3) 0.93439(17) 0.0452(7) Uani 1 1 d . . . . .
H23 H 0.369706 0.312127 0.982933 0.054 Uiso 1 1 calc R . . . .
C24 C 0.4422(3) 0.3080(3) 0.89160(17) 0.0425(7) Uani 1 1 d . . . . .
C25 C 0.5415(3) 0.2471(3) 0.90658(17) 0.0413(7) Uani 1 1 d . . . . .
C26 C 0.5858(3) 0.2429(2) 0.83911(16) 0.0389(6) Uani 1 1 d . . . . .
C27 C 0.6839(3) 0.1870(2) 0.83623(17) 0.0409(7) Uani 1 1 d . . . . .
C28 C 0.7347(3) 0.1415(3) 0.90375(18) 0.0455(7) Uani 1 1 d . . . . .
H28 H 0.799182 0.104194 0.902766 0.055 Uiso 1 1 calc R . . . .
C29 C 0.6954(3) 0.1480(3) 0.97276(17) 0.0447(7) Uani 1 1 d . . . . .
C30 C 0.5967(3) 0.2004(3) 0.97238(17) 0.0446(7) Uani 1 1 d . . . . .
H30 H 0.567017 0.204520 1.016596 0.054 Uiso 1 1 calc R . . . .
C31 C 0.1832(3) 0.4218(3) 0.95027(19) 0.0499(8) Uani 1 1 d . . . . .
C32 C 0.1230(5) 0.5229(5) 0.9316(3) 0.119(2) Uani 1 1 d . . . . .
H32A H 0.182822 0.591052 0.948938 0.179 Uiso 1 1 calc GR . . . .
H32B H 0.068419 0.535800 0.962104 0.179 Uiso 1 1 calc GR . . . .
H32C H 0.079913 0.505748 0.871887 0.179 Uiso 1 1 calc GR . . . .
C33 C 0.0891(5) 0.3149(5) 0.9201(4) 0.124(2) Uani 1 1 d . . . . .
H33A H 0.051197 0.296923 0.859762 0.186 Uiso 1 1 calc GR . . . .
H33B H 0.030321 0.327983 0.946936 0.186 Uiso 1 1 calc GR . . . .
H33C H 0.125808 0.251593 0.934338 0.186 Uiso 1 1 calc GR . . . .
C34 C 0.2402(4) 0.4514(4) 1.0458(2) 0.0844(13) Uani 1 1 d . . . . .
H34A H 0.270701 0.386126 1.061519 0.127 Uiso 1 1 calc GR . . . .
H34B H 0.181252 0.470914 1.071436 0.127 Uiso 1 1 calc GR . . . .
H34C H 0.304575 0.515986 1.065016 0.127 Uiso 1 1 calc GR . . . .
C35 C 0.7613(3) 0.1044(3) 1.04853(19) 0.0542(8) Uani 1 1 d D U . . .
C39 C 0.7323(2) 0.1727(3) 0.76561(17) 0.0397(6) Uani 1 1 d . . . . .
C40 C 0.7183(3) 0.0635(3) 0.71120(19) 0.0479(7) Uani 1 1 d . . . . .
H40 H 0.682870 -0.000475 0.721808 0.057 Uiso 1 1 calc R . . . .
C41 C 0.7551(3) 0.0481(3) 0.64263(19) 0.0465(7) Uani 1 1 d . . . . .
H41 H 0.743465 -0.025587 0.606807 0.056 Uiso 1 1 calc R . . . .
C42 C 0.8106(3) 0.1432(2) 0.62613(17) 0.0393(6) Uani 1 1 d . . . . .
C43 C 0.8284(2) 0.2538(2) 0.68080(16) 0.0361(6) Uani 1 1 d . . . . .
C44 C 0.7893(3) 0.2663(3) 0.75033(17) 0.0394(6) Uani 1 1 d . . . . .
H44 H 0.801934 0.339354 0.787255 0.047 Uiso 1 1 calc R . . . .
C45 C 0.8847(2) 0.3543(2) 0.66309(16) 0.0368(6) Uani 1 1 d . . . . .
C46 C 0.8992(3) 0.4671(3) 0.71322(18) 0.0463(7) Uani 1 1 d . . . . .
H46 H 0.871195 0.479293 0.758552 0.056 Uiso 1 1 calc R . . . .
C47 C 0.9537(3) 0.5601(3) 0.69740(19) 0.0504(8) Uani 1 1 d . . . . .
H47 H 0.962042 0.634134 0.731737 0.060 Uiso 1 1 calc R . . . .
C48 C 0.9963(3) 0.5438(3) 0.6303(2) 0.0532(8) Uani 1 1 d . . . . .
H48 H 1.034913 0.606576 0.620308 0.064 Uiso 1 1 calc R . . . .
C49 C 0.9812(3) 0.4345(3) 0.57871(19) 0.0457(7) Uani 1 1 d . . . . .
H49 H 1.008590 0.423995 0.533103 0.055 Uiso 1 1 calc R . . . .
C50 C 0.9247(2) 0.3381(2) 0.59379(17) 0.0398(6) Uani 1 1 d . . . . .
C51 C 0.9052(2) 0.2225(2) 0.53595(16) 0.0369(6) Uani 1 1 d . . . . .
C52 C 0.8477(3) 0.1257(2) 0.55175(17) 0.0379(6) Uani 1 1 d . . . . .
C53 C 0.8597(3) 0.0076(2) 0.43130(17) 0.0419(7) Uani 1 1 d . . . . .
C54 C 0.9173(3) 0.1036(3) 0.41570(17) 0.0398(6) Uani 1 1 d . . . . .
C55 C 0.9498(3) 0.0866(3) 0.34246(18) 0.0500(8) Uani 1 1 d . . . . .
H55 H 0.989332 0.148648 0.332245 0.060 Uiso 1 1 calc R . . . .
C56 C 0.9235(3) -0.0200(3) 0.28667(19) 0.0566(9) Uani 1 1 d . . . . .
H56 H 0.945074 -0.030107 0.238483 0.068 Uiso 1 1 calc R . . . .
C57 C 0.8644(3) -0.1149(3) 0.3011(2) 0.0599(9) Uani 1 1 d . . . . .
H57 H 0.846356 -0.187271 0.262357 0.072 Uiso 1 1 calc R . . . .
C58 C 0.8332(3) -0.1008(3) 0.3719(2) 0.0549(8) Uani 1 1 d . . . . .
H58 H 0.793830 -0.164012 0.380935 0.066 Uiso 1 1 calc R . . . .
C36 C 0.8706(8) 0.0560(12) 1.0405(5) 0.102(4) Uani 0.693(13) 1 d D U P A 1
H36A H 0.846904 -0.009539 0.991615 0.153 Uiso 0.693(13) 1 calc GR . P A 1
H36B H 0.909126 0.032791 1.090321 0.153 Uiso 0.693(13) 1 calc GR . P A 1
H36C H 0.925173 0.114167 1.034412 0.153 Uiso 0.693(13) 1 calc GR . P A 1
C37 C 0.6733(8) 0.0098(10) 1.0569(7) 0.111(3) Uani 0.693(13) 1 d D U P A 1
H37A H 0.604285 0.040441 1.063140 0.166 Uiso 0.693(13) 1 calc GR . P A 1
H37B H 0.711977 -0.015598 1.105655 0.166 Uiso 0.693(13) 1 calc GR . P A 1
H37C H 0.648819 -0.054399 1.006983 0.166 Uiso 0.693(13) 1 calc GR . P A 1
C38 C 0.7971(11) 0.2009(7) 1.1298(4) 0.092(3) Uani 0.693(13) 1 d D U P A 1
H38A H 0.848515 0.264196 1.126475 0.139 Uiso 0.693(13) 1 calc GR . P A 1
H38B H 0.838870 0.173281 1.176765 0.139 Uiso 0.693(13) 1 calc GR . P A 1
H38C H 0.726730 0.226401 1.137868 0.139 Uiso 0.693(13) 1 calc GR . P A 1
C36A C 0.8977(11) 0.150(2) 1.0754(12) 0.088(5) Uani 0.307(13) 1 d D U P A 2
H36D H 0.922783 0.128658 1.027026 0.133 Uiso 0.307(13) 1 calc GR . P A 2
H36E H 0.940940 0.115917 1.118233 0.133 Uiso 0.307(13) 1 calc GR . P A 2
H36F H 0.913712 0.232127 1.097402 0.133 Uiso 0.307(13) 1 calc GR . P A 2
C37A C 0.730(3) -0.0245(12) 1.0227(13) 0.117(8) Uani 0.307(13) 1 d D U P A 2
H37D H 0.644538 -0.047663 0.995995 0.176 Uiso 0.307(13) 1 calc GR . P A 2
H37E H 0.756018 -0.052482 1.071861 0.176 Uiso 0.307(13) 1 calc GR . P A 2
H37F H 0.768389 -0.056097 0.983581 0.176 Uiso 0.307(13) 1 calc GR . P A 2
C38A C 0.728(2) 0.150(2) 1.1254(10) 0.097(6) Uani 0.307(13) 1 d D U P A 2
H38D H 0.727947 0.230862 1.134551 0.146 Uiso 0.307(13) 1 calc GR . P A 2
H38E H 0.785039 0.136199 1.173996 0.146 Uiso 0.307(13) 1 calc GR . P A 2
H38F H 0.649594 0.110322 1.116895 0.146 Uiso 0.307(13) 1 calc GR . P A 2

loop_
_atom_site_aniso_label
_atom_site_aniso_U_11
_atom_site_aniso_U_22
_atom_site_aniso_U_33
_atom_site_aniso_U_23
_atom_site_aniso_U_13
_atom_site_aniso_U_12
Cl1 0.1067(10) 0.1149(9) 0.0796(7) 0.0473(7) 0.0449(7) 0.0408(8)
Cl2 0.0853(9) 0.1519(13) 0.0813(8) 0.0214(8) 0.0211(7) 0.0184(9)
C59 0.090(3) 0.096(3) 0.065(2) 0.027(2) 0.027(2) 0.027(3)
O1 0.0577(14) 0.0414(12) 0.0427(11) 0.0104(9) 0.0186(10) 0.0013(10)
O2 0.0660(15) 0.0594(14) 0.0432(11) 0.0185(10) 0.0334(11) 0.0119(11)
O3 0.0628(14) 0.0405(11) 0.0393(10) 0.0129(8) 0.0293(10) 0.0050(10)
N1 0.0511(15) 0.0402(13) 0.0333(11) 0.0107(10) 0.0226(11) 0.0053(11)
N2 0.0446(14) 0.0593(15) 0.0425(13) 0.0285(11) 0.0249(11) 0.0164(12)
N3 0.0503(16) 0.0470(15) 0.0461(13) 0.0183(11) 0.0258(12) 0.0139(12)
N4 0.0428(14) 0.0499(15) 0.0424(13) 0.0192(11) 0.0226(11) 0.0087(11)
C1 0.059(2) 0.071(2) 0.0436(16) 0.0157(15) 0.0259(15) 0.0235(18)
C2 0.067(2) 0.067(2) 0.0475(18) 0.0052(16) 0.0203(17) 0.0255(19)
C3 0.065(2) 0.0450(18) 0.0474(17) 0.0075(14) 0.0191(16) 0.0141(16)
C4 0.0447(17) 0.0538(18) 0.0336(14) 0.0145(13) 0.0144(12) 0.0098(14)
C5 0.0352(15) 0.0478(17) 0.0311(13) 0.0138(12) 0.0114(11) 0.0081(13)
C6 0.0434(17) 0.0594(19) 0.0353(14) 0.0138(13) 0.0180(13) 0.0157(14)
C7 0.0388(16) 0.0553(18) 0.0361(14) 0.0186(13) 0.0185(12) 0.0146(14)
C8 0.0498(19) 0.0566(19) 0.0528(17) 0.0290(15) 0.0297(15) 0.0152(15)
C9 0.0460(18) 0.0507(18) 0.0609(19) 0.0264(15) 0.0233(15) 0.0066(14)
C10 0.0539(19) 0.0411(17) 0.0484(16) 0.0165(13) 0.0226(14) 0.0079(14)
C11 0.0380(15) 0.0445(16) 0.0366(13) 0.0164(12) 0.0182(12) 0.0098(12)
C12 0.0365(15) 0.0456(16) 0.0346(13) 0.0195(12) 0.0162(12) 0.0098(12)
C13 0.0368(15) 0.0408(16) 0.0386(14) 0.0117(12) 0.0167(12) 0.0062(12)
C14 0.0344(15) 0.0384(15) 0.0316(13) 0.0126(11) 0.0138(11) 0.0035(11)
C15 0.0371(15) 0.0413(16) 0.0375(14) 0.0153(12) 0.0177(12) 0.0075(12)
C16 0.0400(16) 0.0501(17) 0.0345(13) 0.0138(12) 0.0190(12) 0.0104(13)
C17 0.0388(16) 0.0527(18) 0.0385(14) 0.0217(13) 0.0206(12) 0.0110(13)
C18 0.0474(18) 0.0419(16) 0.0478(16) 0.0228(13) 0.0204(14) 0.0061(13)
C19 0.0442(17) 0.0521(17) 0.0413(15) 0.0236(13) 0.0220(13) 0.0154(14)
C20 0.0502(19) 0.071(2) 0.0441(16) 0.0344(15) 0.0234(14) 0.0225(16)
C21 0.0460(18) 0.064(2) 0.0518(17) 0.0290(15) 0.0215(14) 0.0249(16)
C22 0.0394(16) 0.0594(19) 0.0405(15) 0.0199(13) 0.0168(13) 0.0154(14)
C23 0.0427(17) 0.0642(19) 0.0391(15) 0.0230(14) 0.0199(13) 0.0159(15)
C24 0.0431(17) 0.0534(18) 0.0427(15) 0.0235(13) 0.0218(13) 0.0147(14)
C25 0.0399(16) 0.0549(18) 0.0427(15) 0.0258(13) 0.0222(13) 0.0139(13)
C26 0.0385(16) 0.0501(17) 0.0374(14) 0.0229(12) 0.0173(12) 0.0095(13)
C27 0.0413(16) 0.0512(17) 0.0402(14) 0.0198(13) 0.0221(13) 0.0102(13)
C28 0.0446(17) 0.0597(19) 0.0466(16) 0.0246(14) 0.0251(14) 0.0203(15)
C29 0.0462(17) 0.0576(19) 0.0408(15) 0.0232(13) 0.0203(13) 0.0162(14)
C30 0.0457(18) 0.0630(19) 0.0421(15) 0.0290(14) 0.0254(14) 0.0186(15)
C31 0.0430(18) 0.068(2) 0.0496(17) 0.0213(15) 0.0242(14) 0.0196(16)
C32 0.137(5) 0.185(5) 0.124(4) 0.101(4) 0.096(4) 0.122(4)
C33 0.080(3) 0.126(4) 0.153(5) -0.030(4) 0.081(3) -0.022(3)
C34 0.075(3) 0.132(4) 0.058(2) 0.021(2) 0.035(2) 0.044(3)
C35 0.059(2) 0.075(2) 0.0459(16) 0.0347(16) 0.0226(15) 0.0313(18)
C39 0.0333(15) 0.0541(18) 0.0405(14) 0.0225(13) 0.0166(12) 0.0122(13)
C40 0.0546(19) 0.0481(18) 0.0607(18) 0.0261(15) 0.0376(16) 0.0131(15)
C41 0.060(2) 0.0377(16) 0.0577(17) 0.0175(13) 0.0381(16) 0.0102(14)
C42 0.0354(15) 0.0479(17) 0.0464(15) 0.0206(13) 0.0227(12) 0.0140(13)
C43 0.0292(14) 0.0454(16) 0.0373(13) 0.0149(12) 0.0134(11) 0.0089(12)
C44 0.0375(15) 0.0482(17) 0.0364(14) 0.0131(12) 0.0172(12) 0.0072(13)
C45 0.0305(14) 0.0456(16) 0.0382(14) 0.0153(12) 0.0141(12) 0.0076(12)
C46 0.0451(18) 0.0544(19) 0.0418(15) 0.0139(14) 0.0184(13) 0.0061(14)
C47 0.054(2) 0.0455(18) 0.0512(17) 0.0102(14) 0.0211(15) 0.0033(15)
C48 0.055(2) 0.052(2) 0.0586(19) 0.0226(16) 0.0233(16) 0.0031(15)
C49 0.0491(18) 0.0503(19) 0.0489(16) 0.0220(14) 0.0258(14) 0.0108(14)
C50 0.0340(15) 0.0509(17) 0.0434(15) 0.0238(13) 0.0166(12) 0.0110(13)
C51 0.0357(15) 0.0452(16) 0.0378(14) 0.0171(12) 0.0187(12) 0.0102(12)
C52 0.0382(16) 0.0437(17) 0.0426(14) 0.0190(13) 0.0212(12) 0.0152(13)
C53 0.0484(18) 0.0432(17) 0.0410(15) 0.0173(13) 0.0184(13) 0.0153(14)
C54 0.0389(16) 0.0472(17) 0.0398(14) 0.0167(13) 0.0173(12) 0.0130(13)
C55 0.055(2) 0.062(2) 0.0424(16) 0.0218(15) 0.0243(15) 0.0131(16)
C56 0.067(2) 0.074(2) 0.0401(16) 0.0184(16) 0.0291(16) 0.0182(19)
C57 0.078(3) 0.059(2) 0.0499(18) 0.0111(15) 0.0315(18) 0.0208(19)
C58 0.074(2) 0.0478(19) 0.0545(18) 0.0184(15) 0.0331(17) 0.0152(17)
C36 0.100(6) 0.173(10) 0.071(5) 0.071(6) 0.038(4) 0.087(7)
C37 0.094(6) 0.133(7) 0.123(7) 0.096(6) 0.019(5) 0.018(5)
C38 0.129(8) 0.086(5) 0.047(3) 0.022(3) 0.003(4) 0.032(5)
C36A 0.077(9) 0.126(13) 0.065(9) 0.054(9) 0.003(7) 0.035(9)
C37A 0.137(17) 0.094(11) 0.098(12) 0.067(9) -0.021(11) 0.018(11)
C38A 0.119(14) 0.153(16) 0.049(7) 0.056(9) 0.030(9) 0.083(12)

loop_
_atom_type_symbol
_atom_type_description
_atom_type_scat_dispersion_real
_atom_type_scat_dispersion_imag
_atom_type_scat_source
C C 0.0033 0.0016 'International Tables Vol C Tables 4.2.6.8 and 6.1.1.4'
H H 0.0000 0.0000 'International Tables Vol C Tables 4.2.6.8 and 6.1.1.4'
Cl Cl 0.1484 0.1585 'International Tables Vol C Tables 4.2.6.8 and 6.1.1.4'
N N 0.0061 0.0033 'International Tables Vol C Tables 4.2.6.8 and 6.1.1.4'
O O 0.0106 0.0060 'International Tables Vol C Tables 4.2.6.8 and 6.1.1.4'

loop_
_geom_angle_atom_site_label_1
_geom_angle_atom_site_label_2
_geom_angle_atom_site_label_3
_geom_angle
_geom_angle_site_symmetry_1
_geom_angle_site_symmetry_3
_geom_angle_publ_flag
Cl1 C59 H59A 108.9 . . ?
Cl1 C59 H59B 108.9 . . ?
Cl2 C59 Cl1 113.3(2) . . ?
Cl2 C59 H59A 108.9 . . ?
Cl2 C59 H59B 108.9 . . ?
H59A C59 H59B 107.7 . . ?
C4 O1 C13 116.5(2) . . ?
C7 O2 C6 117.3(2) . . ?
C15 O3 C11 117.8(2) . . ?
C12 N1 C5 117.3(2) . . ?
C12 N1 C14 118.2(2) . . ?
C14 N1 C5 116.5(2) . . ?
C19 N2 C17 123.3(2) . . ?
C19 N2 C26 108.1(2) . . ?
C26 N2 C17 128.4(2) . . ?
C52 N3 C53 117.4(2) . . ?
C51 N4 C54 117.3(2) . . ?
C2 C1 H1 120.4 . . ?
C6 C1 H1 120.4 . . ?
C6 C1 C2 119.3(3) . . ?
C1 C2 H2 119.6 . . ?
C1 C2 C3 120.9(3) . . ?
C3 C2 H2 119.6 . . ?
C2 C3 H3 120.5 . . ?
C2 C3 C4 118.9(3) . . ?
C4 C3 H3 120.5 . . ?
C3 C4 O1 118.6(3) . . ?
C5 C4 O1 120.9(2) . . ?
C5 C4 C3 120.5(3) . . ?
C4 C5 N1 120.4(2) . . ?
C4 C5 C6 120.0(3) . . ?
C6 C5 N1 119.6(2) . . ?
C1 C6 O2 118.5(3) . . ?
C1 C6 C5 120.5(3) . . ?
C5 C6 O2 121.0(2) . . ?
O2 C7 C12 120.9(3) . . ?
C8 C7 O2 118.9(2) . . ?
C8 C7 C12 120.2(3) . . ?
C7 C8 H8 120.3 . . ?
C7 C8 C9 119.5(3) . . ?
C9 C8 H8 120.3 . . ?
C8 C9 H9 119.5 . . ?
C8 C9 C10 121.0(3) . . ?
C10 C9 H9 119.5 . . ?
C9 C10 H10 120.5 . . ?
C11 C10 C9 118.9(3) . . ?
C11 C10 H10 120.5 . . ?
O3 C11 C12 120.1(2) . . ?
C10 C11 O3 119.2(2) . . ?
C10 C11 C12 120.6(2) . . ?
N1 C12 C11 120.0(2) . . ?
C7 C12 N1 120.3(2) . . ?
C7 C12 C11 119.6(3) . . ?
C14 C13 O1 120.7(2) . . ?
C14 C13 C18 120.6(2) . . ?
C18 C13 O1 118.7(2) . . ?
N1 C14 C15 119.4(2) . . ?
C13 C14 N1 120.7(2) . . ?
C13 C14 C15 119.9(2) . . ?
O3 C15 C14 120.9(2) . . ?
C16 C15 O3 119.2(2) . . ?
C16 C15 C14 119.9(2) . . ?
C15 C16 H16 120.4 . . ?
C17 C16 C15 119.3(3) . . ?
C17 C16 H16 120.4 . . ?
C16 C17 N2 118.8(2) . . ?
C18 C17 N2 120.2(2) . . ?
C18 C17 C16 121.0(2) . . ?
C13 C18 H18 120.4 . . ?
C17 C18 C13 119.2(3) . . ?
C17 C18 H18 120.4 . . ?
C20 C19 N2 129.6(2) . . ?
C20 C19 C24 121.0(3) . . ?
C24 C19 N2 109.3(2) . . ?
C19 C20 H20 121.1 . . ?
C21 C20 C19 117.8(2) . . ?
C21 C20 H20 121.1 . . ?
C20 C21 H21 118.3 . . ?
C20 C21 C22 123.3(3) . . ?
C22 C21 H21 118.3 . . ?
C21 C22 C31 122.2(2) . . ?
C23 C22 C21 117.3(3) . . ?
C23 C22 C31 120.4(2) . . ?
C22 C23 H23 119.5 . . ?
C24 C23 C22 121.0(2) . . ?
C24 C23 H23 119.5 . . ?
C19 C24 C25 107.2(2) . . ?
C23 C24 C19 119.7(3) . . ?
C23 C24 C25 133.1(2) . . ?
C26 C25 C24 107.0(2) . . ?
C30 C25 C24 132.4(3) . . ?
C30 C25 C26 120.5(3) . . ?
N2 C26 C25 108.3(2) . . ?
N2 C26 C27 131.7(2) . . ?
C25 C26 C27 120.0(2) . . ?
C26 C27 C39 123.8(2) . . ?
C28 C27 C26 116.6(2) . . ?
C28 C27 C39 119.6(3) . . ?
C27 C28 H28 117.7 . . ?
C27 C28 C29 124.6(3) . . ?
C29 C28 H28 117.7 . . ?
C28 C29 C35 122.0(3) . . ?
C30 C29 C28 117.3(2) . . ?
C30 C29 C35 120.6(2) . . ?
C25 C30 H30 119.6 . . ?
C29 C30 C25 120.9(3) . . ?
C29 C30 H30 119.6 . . ?
C32 C31 C22 112.5(3) . . ?
C33 C31 C22 108.1(3) . . ?
C33 C31 C32 108.9(4) . . ?
C33 C31 C34 109.1(4) . . ?
C34 C31 C22 112.0(3) . . ?
C34 C31 C32 106.1(3) . . ?
C31 C32 H32A 109.5 . . ?
C31 C32 H32B 109.5 . . ?
C31 C32 H32C 109.5 . . ?
H32A C32 H32B 109.5 . . ?
H32A C32 H32C 109.5 . . ?
H32B C32 H32C 109.5 . . ?
C31 C33 H33A 109.5 . . ?
C31 C33 H33B 109.5 . . ?
C31 C33 H33C 109.5 . . ?
H33A C33 H33B 109.5 . . ?
H33A C33 H33C 109.5 . . ?
H33B C33 H33C 109.5 . . ?
C31 C34 H34A 109.5 . . ?
C31 C34 H34B 109.5 . . ?
C31 C34 H34C 109.5 . . ?
H34A C34 H34B 109.5 . . ?
H34A C34 H34C 109.5 . . ?
H34B C34 H34C 109.5 . . ?
C29 C35 C37 108.5(4) . . ?
C29 C35 C36A 108.4(6) . . ?
C36 C35 C29 113.4(3) . . ?
C36 C35 C37 109.1(6) . . ?
C36 C35 C38 109.4(6) . . ?
C38 C35 C29 109.9(4) . . ?
C38 C35 C37 106.2(6) . . ?
C37A C35 C29 108.2(7) . . ?
C37A C35 C36A 113.2(11) . . ?
C37A C35 C38A 108.1(13) . . ?
C38A C35 C29 113.2(7) . . ?
C38A C35 C36A 105.9(11) . . ?
C40 C39 C27 120.2(2) . . ?
C44 C39 C27 121.7(3) . . ?
C44 C39 C40 118.1(2) . . ?
C39 C40 H40 119.1 . . ?
C41 C40 C39 121.7(3) . . ?
C41 C40 H40 119.1 . . ?
C40 C41 H41 119.9 . . ?
C40 C41 C42 120.2(3) . . ?
C42 C41 H41 119.9 . . ?
C41 C42 C52 119.6(3) . . ?
C43 C42 C41 119.5(2) . . ?
C43 C42 C52 120.9(2) . . ?
C42 C43 C45 119.8(2) . . ?
C44 C43 C42 118.8(2) . . ?
C44 C43 C45 121.4(2) . . ?
C39 C44 C43 121.7(3) . . ?
C39 C44 H44 119.1 . . ?
C43 C44 H44 119.1 . . ?
C46 C45 C43 122.1(2) . . ?
C46 C45 C50 118.2(3) . . ?
C50 C45 C43 119.8(2) . . ?
C45 C46 H46 119.1 . . ?
C47 C46 C45 121.8(3) . . ?
C47 C46 H46 119.1 . . ?
C46 C47 H47 120.0 . . ?
C46 C47 C48 120.0(3) . . ?
C48 C47 H47 120.0 . . ?
C47 C48 H48 120.2 . . ?
C49 C48 C47 119.7(3) . . ?
C49 C48 H48 120.2 . . ?
C48 C49 H49 119.5 . . ?
C48 C49 C50 121.0(3) . . ?
C50 C49 H49 119.5 . . ?
C45 C50 C49 119.3(3) . . ?
C45 C50 C51 120.5(2) . . ?
C49 C50 C51 120.2(2) . . ?
N4 C51 C50 118.9(2) . . ?
N4 C51 C52 121.4(3) . . ?
C52 C51 C50 119.7(2) . . ?
N3 C52 C42 119.0(2) . . ?
N3 C52 C51 121.7(2) . . ?
C51 C52 C42 119.2(2) . . ?
N3 C53 C54 120.9(3) . . ?
N3 C53 C58 120.2(3) . . ?
C58 C53 C54 118.9(3) . . ?
N4 C54 C53 121.2(2) . . ?
N4 C54 C55 119.8(3) . . ?
C55 C54 C53 119.0(3) . . ?
C54 C55 H55 119.8 . . ?
C56 C55 C54 120.5(3) . . ?
C56 C55 H55 119.8 . . ?
C55 C56 H56 119.7 . . ?
C55 C56 C57 120.7(3) . . ?
C57 C56 H56 119.7 . . ?
C56 C57 H57 120.0 . . ?
C58 C57 C56 119.9(3) . . ?
C58 C57 H57 120.0 . . ?
C53 C58 H58 119.5 . . ?
C57 C58 C53 121.0(3) . . ?
C57 C58 H58 119.5 . . ?
C35 C36 H36A 109.5 . . ?
C35 C36 H36B 109.5 . . ?
C35 C36 H36C 109.5 . . ?
H36A C36 H36B 109.5 . . ?
H36A C36 H36C 109.5 . . ?
H36B C36 H36C 109.5 . . ?
C35 C37 H37A 109.5 . . ?
C35 C37 H37B 109.5 . . ?
C35 C37 H37C 109.5 . . ?
H37A C37 H37B 109.5 . . ?
H37A C37 H37C 109.5 . . ?
H37B C37 H37C 109.5 . . ?
C35 C38 H38A 109.5 . . ?
C35 C38 H38B 109.5 . . ?
C35 C38 H38C 109.5 . . ?
H38A C38 H38B 109.5 . . ?
H38A C38 H38C 109.5 . . ?
H38B C38 H38C 109.5 . . ?
C35 C36A H36D 109.5 . . ?
C35 C36A H36E 109.5 . . ?
C35 C36A H36F 109.5 . . ?
H36D C36A H36E 109.5 . . ?
H36D C36A H36F 109.5 . . ?
H36E C36A H36F 109.5 . . ?
C35 C37A H37D 109.5 . . ?
C35 C37A H37E 109.5 . . ?
C35 C37A H37F 109.5 . . ?
H37D C37A H37E 109.5 . . ?
H37D C37A H37F 109.5 . . ?
H37E C37A H37F 109.5 . . ?
C35 C38A H38D 109.5 . . ?
C35 C38A H38E 109.5 . . ?
C35 C38A H38F 109.5 . . ?
H38D C38A H38E 109.5 . . ?
H38D C38A H38F 109.5 . . ?
H38E C38A H38F 109.5 . . ?

loop_
_geom_bond_atom_site_label_1
_geom_bond_atom_site_label_2
_geom_bond_distance
_geom_bond_site_symmetry_2
_geom_bond_publ_flag
Cl1 C59 1.739(4) . ?
Cl2 C59 1.733(5) . ?
C59 H59A 0.9700 . ?
C59 H59B 0.9700 . ?
O1 C4 1.394(3) . ?
O1 C13 1.399(3) . ?
O2 C6 1.390(4) . ?
O2 C7 1.385(3) . ?
O3 C11 1.394(3) . ?
O3 C15 1.384(3) . ?
N1 C5 1.406(3) . ?
N1 C12 1.389(3) . ?
N1 C14 1.391(3) . ?
N2 C17 1.426(3) . ?
N2 C19 1.398(4) . ?
N2 C26 1.403(3) . ?
N3 C52 1.324(4) . ?
N3 C53 1.353(3) . ?
N4 C51 1.329(3) . ?
N4 C54 1.353(4) . ?
C1 H1 0.9300 . ?
C1 C2 1.379(5) . ?
C1 C6 1.375(4) . ?
C2 H2 0.9300 . ?
C2 C3 1.387(5) . ?
C3 H3 0.9300 . ?
C3 C4 1.390(4) . ?
C4 C5 1.365(4) . ?
C5 C6 1.387(4) . ?
C7 C8 1.371(4) . ?
C7 C12 1.386(4) . ?
C8 H8 0.9300 . ?
C8 C9 1.384(4) . ?
C9 H9 0.9300 . ?
C9 C10 1.393(4) . ?
C10 H10 0.9300 . ?
C10 C11 1.365(4) . ?
C11 C12 1.395(4) . ?
C13 C14 1.369(4) . ?
C13 C18 1.383(3) . ?
C14 C15 1.397(4) . ?
C15 C16 1.383(3) . ?
C16 H16 0.9300 . ?
C16 C17 1.383(4) . ?
C17 C18 1.380(4) . ?
C18 H18 0.9300 . ?
C19 C20 1.389(4) . ?
C19 C24 1.393(3) . ?
C20 H20 0.9300 . ?
C20 C21 1.374(4) . ?
C21 H21 0.9300 . ?
C21 C22 1.402(4) . ?
C22 C23 1.391(4) . ?
C22 C31 1.529(4) . ?
C23 H23 0.9300 . ?
C23 C24 1.386(4) . ?
C24 C25 1.440(4) . ?
C25 C26 1.414(4) . ?
C25 C30 1.395(4) . ?
C26 C27 1.414(4) . ?
C27 C28 1.397(4) . ?
C27 C39 1.486(4) . ?
C28 H28 0.9300 . ?
C28 C29 1.399(4) . ?
C29 C30 1.388(4) . ?
C29 C35 1.538(4) . ?
C30 H30 0.9300 . ?
C31 C32 1.523(5) . ?
C31 C33 1.503(6) . ?
C31 C34 1.515(5) . ?
C32 H32A 0.9600 . ?
C32 H32B 0.9600 . ?
C32 H32C 0.9600 . ?
C33 H33A 0.9600 . ?
C33 H33B 0.9600 . ?
C33 H33C 0.9600 . ?
C34 H34A 0.9600 . ?
C34 H34B 0.9600 . ?
C34 H34C 0.9600 . ?
C35 C36 1.510(7) . ?
C35 C37 1.543(8) . ?
C35 C38 1.514(7) . ?
C35 C36A 1.554(13) . ?
C35 C37A 1.495(14) . ?
C35 C38A 1.501(13) . ?
C39 C40 1.393(4) . ?
C39 C44 1.387(4) . ?
C40 H40 0.9300 . ?
C40 C41 1.366(4) . ?
C41 H41 0.9300 . ?
C41 C42 1.403(4) . ?
C42 C43 1.401(4) . ?
C42 C52 1.462(4) . ?
C43 C44 1.400(4) . ?
C43 C45 1.473(4) . ?
C44 H44 0.9300 . ?
C45 C46 1.398(4) . ?
C45 C50 1.401(4) . ?
C46 H46 0.9300 . ?
C46 C47 1.371(4) . ?
C47 H47 0.9300 . ?
C47 C48 1.385(4) . ?
C48 H48 0.9300 . ?
C48 C49 1.373(4) . ?
C49 H49 0.9300 . ?
C49 C50 1.410(4) . ?
C50 C51 1.468(4) . ?
C51 C52 1.425(4) . ?
C53 C54 1.417(4) . ?
C53 C58 1.403(4) . ?
C54 C55 1.411(4) . ?
C55 H55 0.9300 . ?
C55 C56 1.361(4) . ?
C56 H56 0.9300 . ?
C56 C57 1.403(5) . ?
C57 H57 0.9300 . ?
C57 C58 1.364(4) . ?
C58 H58 0.9300 . ?
C36 H36A 0.9600 . ?
C36 H36B 0.9600 . ?
C36 H36C 0.9600 . ?
C37 H37A 0.9600 . ?
C37 H37B 0.9600 . ?
C37 H37C 0.9600 . ?
C38 H38A 0.9600 . ?
C38 H38B 0.9600 . ?
C38 H38C 0.9600 . ?
C36A H36D 0.9600 . ?
C36A H36E 0.9600 . ?
C36A H36F 0.9600 . ?
C37A H37D 0.9600 . ?
C37A H37E 0.9600 . ?
C37A H37F 0.9600 . ?
C38A H38D 0.9600 . ?
C38A H38E 0.9600 . ?
C38A H38F 0.9600 . ?

loop_
_geom_torsion_atom_site_label_1
_geom_torsion_atom_site_label_2
_geom_torsion_atom_site_label_3
_geom_torsion_atom_site_label_4
_geom_torsion
_geom_torsion_site_symmetry_1
_geom_torsion_site_symmetry_2
_geom_torsion_site_symmetry_3
_geom_torsion_site_symmetry_4
_geom_torsion_publ_flag
O1 C4 C5 N1 0.4(4) . . . . ?
O1 C4 C5 C6 -179.6(2) . . . . ?
O1 C13 C14 N1 1.0(4) . . . . ?
O1 C13 C14 C15 -179.2(2) . . . . ?
O1 C13 C18 C17 177.0(3) . . . . ?
O2 C7 C8 C9 178.4(3) . . . . ?
O2 C7 C12 N1 -3.5(4) . . . . ?
O2 C7 C12 C11 179.3(2) . . . . ?
O3 C11 C12 N1 3.9(4) . . . . ?
O3 C11 C12 C7 -178.9(2) . . . . ?
O3 C15 C16 C17 178.1(2) . . . . ?
N1 C5 C6 O2 -1.2(4) . . . . ?
N1 C5 C6 C1 179.9(3) . . . . ?
N1 C14 C15 O3 1.6(4) . . . . ?
N1 C14 C15 C16 -179.4(3) . . . . ?
N2 C17 C18 C13 -176.1(3) . . . . ?
N2 C19 C20 C21 177.8(3) . . . . ?
N2 C19 C24 C23 -177.6(3) . . . . ?
N2 C19 C24 C25 2.6(3) . . . . ?
N2 C26 C27 C28 177.5(3) . . . . ?
N2 C26 C27 C39 -3.9(5) . . . . ?
N3 C53 C54 N4 0.0(4) . . . . ?
N3 C53 C54 C55 -179.4(3) . . . . ?
N3 C53 C58 C57 178.8(3) . . . . ?
N4 C51 C52 N3 -0.6(4) . . . . ?
N4 C51 C52 C42 180.0(2) . . . . ?
N4 C54 C55 C56 -177.9(3) . . . . ?
C1 C2 C3 C4 -0.2(5) . . . . ?
C2 C1 C6 O2 -178.7(3) . . . . ?
C2 C1 C6 C5 0.3(5) . . . . ?
C2 C3 C4 O1 179.8(3) . . . . ?
C2 C3 C4 C5 0.4(5) . . . . ?
C3 C4 C5 N1 179.7(3) . . . . ?
C3 C4 C5 C6 -0.2(4) . . . . ?
C4 O1 C13 C14 15.9(4) . . . . ?
C4 O1 C13 C18 -164.8(3) . . . . ?
C4 C5 C6 O2 178.8(2) . . . . ?
C4 C5 C6 C1 -0.1(4) . . . . ?
C5 N1 C12 C7 17.4(4) . . . . ?
C5 N1 C12 C11 -165.4(2) . . . . ?
C5 N1 C14 C13 -17.2(4) . . . . ?
C5 N1 C14 C15 163.0(2) . . . . ?
C6 O2 C7 C8 169.9(2) . . . . ?
C6 O2 C7 C12 -12.8(4) . . . . ?
C6 C1 C2 C3 -0.1(5) . . . . ?
C7 O2 C6 C1 -166.0(3) . . . . ?
C7 O2 C6 C5 15.0(4) . . . . ?
C7 C8 C9 C10 1.4(5) . . . . ?
C8 C7 C12 N1 173.8(2) . . . . ?
C8 C7 C12 C11 -3.4(4) . . . . ?
C8 C9 C10 C11 -1.4(5) . . . . ?
C9 C10 C11 O3 -178.7(3) . . . . ?
C9 C10 C11 C12 -0.9(4) . . . . ?
C10 C11 C12 N1 -173.9(3) . . . . ?
C10 C11 C12 C7 3.3(4) . . . . ?
C11 O3 C15 C14 -15.1(4) . . . . ?
C11 O3 C15 C16 165.8(2) . . . . ?
C12 N1 C5 C4 165.0(2) . . . . ?
C12 N1 C5 C6 -15.1(4) . . . . ?
C12 N1 C14 C13 -165.4(2) . . . . ?
C12 N1 C14 C15 14.8(4) . . . . ?
C12 C7 C8 C9 1.1(4) . . . . ?
C13 O1 C4 C3 164.0(3) . . . . ?
C13 O1 C4 C5 -16.6(4) . . . . ?
C13 C14 C15 O3 -178.3(2) . . . . ?
C13 C14 C15 C16 0.8(4) . . . . ?
C14 N1 C5 C4 16.5(4) . . . . ?
C14 N1 C5 C6 -163.5(3) . . . . ?
C14 N1 C12 C7 165.3(2) . . . . ?
C14 N1 C12 C11 -17.5(4) . . . . ?
C14 C13 C18 C17 -3.7(4) . . . . ?
C14 C15 C16 C17 -1.0(4) . . . . ?
C15 O3 C11 C10 -169.8(2) . . . . ?
C15 O3 C11 C12 12.4(4) . . . . ?
C15 C16 C17 N2 178.4(2) . . . . ?
C15 C16 C17 C18 -1.2(4) . . . . ?
C16 C17 C18 C13 3.5(4) . . . . ?
C17 N2 C19 C20 4.6(5) . . . . ?
C17 N2 C19 C24 -176.8(3) . . . . ?
C17 N2 C26 C25 175.1(3) . . . . ?
C17 N2 C26 C27 -4.5(5) . . . . ?
C18 C13 C14 N1 -178.3(3) . . . . ?
C18 C13 C14 C15 1.6(4) . . . . ?
C19 N2 C17 C16 64.0(4) . . . . ?
C19 N2 C17 C18 -116.3(3) . . . . ?
C19 N2 C26 C25 0.8(3) . . . . ?
C19 N2 C26 C27 -178.8(3) . . . . ?
C19 C20 C21 C22 -0.3(5) . . . . ?
C19 C24 C25 C26 -2.1(3) . . . . ?
C19 C24 C25 C30 175.6(3) . . . . ?
C20 C19 C24 C23 1.1(5) . . . . ?
C20 C19 C24 C25 -178.6(3) . . . . ?
C20 C21 C22 C23 0.6(5) . . . . ?
C20 C21 C22 C31 -175.5(3) . . . . ?
C21 C22 C23 C24 -0.1(5) . . . . ?
C21 C22 C31 C32 -23.9(5) . . . . ?
C21 C22 C31 C33 96.4(4) . . . . ?
C21 C22 C31 C34 -143.3(3) . . . . ?
C22 C23 C24 C19 -0.7(5) . . . . ?
C22 C23 C24 C25 178.9(3) . . . . ?
C23 C22 C31 C32 160.1(4) . . . . ?
C23 C22 C31 C33 -79.6(4) . . . . ?
C23 C22 C31 C34 40.7(4) . . . . ?
C23 C24 C25 C26 178.2(3) . . . . ?
C23 C24 C25 C30 -4.1(6) . . . . ?
C24 C19 C20 C21 -0.6(5) . . . . ?
C24 C25 C26 N2 0.8(3) . . . . ?
C24 C25 C26 C27 -179.5(3) . . . . ?
C24 C25 C30 C29 -178.0(3) . . . . ?
C25 C26 C27 C28 -2.0(4) . . . . ?
C25 C26 C27 C39 176.6(3) . . . . ?
C26 N2 C17 C16 -109.5(3) . . . . ?
C26 N2 C17 C18 70.2(4) . . . . ?
C26 N2 C19 C20 179.2(3) . . . . ?
C26 N2 C19 C24 -2.1(3) . . . . ?
C26 C25 C30 C29 -0.6(5) . . . . ?
C26 C27 C28 C29 -0.2(5) . . . . ?
C26 C27 C39 C40 -110.8(3) . . . . ?
C26 C27 C39 C44 67.5(4) . . . . ?
C27 C28 C29 C30 2.0(5) . . . . ?
C27 C28 C29 C35 -175.1(3) . . . . ?
C27 C39 C40 C41 175.9(3) . . . . ?
C27 C39 C44 C43 -176.0(2) . . . . ?
C28 C27 C39 C40 67.8(4) . . . . ?
C28 C27 C39 C44 -114.0(3) . . . . ?
C28 C29 C30 C25 -1.6(5) . . . . ?
C28 C29 C35 C36 0.4(8) . . . . ?
C28 C29 C35 C37 -120.9(7) . . . . ?
C28 C29 C35 C38 123.3(6) . . . . ?
C28 C29 C35 C36A 46.0(11) . . . . ?
C28 C29 C35 C37A -77.1(15) . . . . ?
C28 C29 C35 C38A 163.1(14) . . . . ?
C30 C25 C26 N2 -177.2(3) . . . . ?
C30 C25 C26 C27 2.5(4) . . . . ?
C30 C29 C35 C36 -176.6(7) . . . . ?
C30 C29 C35 C37 62.0(7) . . . . ?
C30 C29 C35 C38 -53.7(7) . . . . ?
C30 C29 C35 C36A -131.1(11) . . . . ?
C30 C29 C35 C37A 105.8(15) . . . . ?
C30 C29 C35 C38A -13.9(15) . . . . ?
C31 C22 C23 C24 176.1(3) . . . . ?
C35 C29 C30 C25 175.6(3) . . . . ?
C39 C27 C28 C29 -178.9(3) . . . . ?
C39 C40 C41 C42 1.0(5) . . . . ?
C40 C39 C44 C43 2.2(4) . . . . ?
C40 C41 C42 C43 0.4(5) . . . . ?
C40 C41 C42 C52 -179.0(3) . . . . ?
C41 C42 C43 C44 -0.5(4) . . . . ?
C41 C42 C43 C45 -178.9(2) . . . . ?
C41 C42 C52 N3 1.2(4) . . . . ?
C41 C42 C52 C51 -179.3(3) . . . . ?
C42 C43 C44 C39 -0.9(4) . . . . ?
C42 C43 C45 C46 176.8(3) . . . . ?
C42 C43 C45 C50 -2.8(4) . . . . ?
C43 C42 C52 N3 -178.1(2) . . . . ?
C43 C42 C52 C51 1.3(4) . . . . ?
C43 C45 C46 C47 178.7(3) . . . . ?
C43 C45 C50 C49 -178.4(2) . . . . ?
C43 C45 C50 C51 3.4(4) . . . . ?
C44 C39 C40 C41 -2.4(4) . . . . ?
C44 C43 C45 C46 -1.6(4) . . . . ?
C44 C43 C45 C50 178.8(2) . . . . ?
C45 C43 C44 C39 177.5(2) . . . . ?
C45 C46 C47 C48 -0.1(5) . . . . ?
C45 C50 C51 N4 177.7(2) . . . . ?
C45 C50 C51 C52 -1.6(4) . . . . ?
C46 C45 C50 C49 2.0(4) . . . . ?
C46 C45 C50 C51 -176.3(2) . . . . ?
C46 C47 C48 C49 1.5(5) . . . . ?
C47 C48 C49 C50 -1.1(5) . . . . ?
C48 C49 C50 C45 -0.7(4) . . . . ?
C48 C49 C50 C51 177.6(3) . . . . ?
C49 C50 C51 N4 -0.6(4) . . . . ?
C49 C50 C51 C52 -179.9(2) . . . . ?
C50 C45 C46 C47 -1.6(4) . . . . ?
C50 C51 C52 N3 178.7(2) . . . . ?
C50 C51 C52 C42 -0.8(4) . . . . ?
C51 N4 C54 C53 -1.3(4) . . . . ?
C51 N4 C54 C55 178.2(3) . . . . ?
C52 N3 C53 C54 1.0(4) . . . . ?
C52 N3 C53 C58 -176.3(3) . . . . ?
C52 C42 C43 C44 178.9(2) . . . . ?
C52 C42 C43 C45 0.4(4) . . . . ?
C53 N3 C52 C42 178.8(2) . . . . ?
C53 N3 C52 C51 -0.7(4) . . . . ?
C53 C54 C55 C56 1.6(5) . . . . ?
C54 N4 C51 C50 -177.8(2) . . . . ?
C54 N4 C51 C52 1.5(4) . . . . ?
C54 C53 C58 C57 1.5(5) . . . . ?
C54 C55 C56 C57 -0.3(5) . . . . ?
C55 C56 C57 C58 -0.4(5) . . . . ?
C56 C57 C58 C53 -0.2(5) . . . . ?
C58 C53 C54 N4 177.3(3) . . . . ?
C58 C53 C54 C55 -2.1(4) . . . . ?
